data_4308767
loop_
_publ_author_name
'Yong-Yue Lin'
'Siu-Wai Lai'
'Chi-Ming Che'
'Wen-Fu Fu'
'Zhong-Yuan Zhou'
'Nianyong Zhu'

_publ_section_title
;
Structural Variations and Spectroscopic Properties of Luminescent Mono- and
Multinuclear Silver(I) and Copper(I) Complexes Bearing Phosphine and
Cyanide Ligands
;
_journal_name_full 'Inorganic Chemistry'
_journal_page_first 1511
_journal_page_last 1524
_journal_paper_doi 10.1021/ic048876k
_journal_volume 44
_journal_year 2005
_chemical_formula_moiety 'C111 H105.50 Cu3 F6 N2.50 P9'
_chemical_formula_sum 'C111 H105.5 Cu3 F6 N2.5 P9'
_chemical_formula_weight 2057.83
_chemical_name_systematic
;
 ?
;
_space_group_IT_number 2
_symmetry_cell_setting triclinic
_symmetry_space_group_name_Hall '-P 1'
_symmetry_space_group_name_H-M 'P -1'
_atom_sites_solution_hydrogens geom
_atom_sites_solution_primary direct
_atom_sites_solution_secondary difmap
_audit_creation_method SHELXL-97
_cell_angle_alpha 73.27(3)
_cell_angle_beta 81.13(3)
_cell_angle_gamma 87.28(3)
_cell_formula_units_Z 2
_cell_length_a 13.621(3)
_cell_length_b 16.602(3)
_cell_length_c 25.019(5)
_cell_measurement_reflns_used 0
_cell_measurement_temperature 253(2)
_cell_measurement_theta_max 0
_cell_measurement_theta_min 0
_cell_volume 5353(2)
_computing_cell_refinement Scalepack
_computing_data_collection Marcontrol
_computing_data_reduction Denzo
_computing_molecular_graphics 'Ortep-3 for Windows (Farrugia, 1997)'
_computing_publication_material 'WinGX publication routines (Farrugia, 1999)'
_computing_structure_refinement 'SHELXL-97 (Sheldrick, 1997)'
_computing_structure_solution SIR-97
_diffrn_ambient_temperature 253(2)
_diffrn_measured_fraction_theta_full 0.741
_diffrn_measured_fraction_theta_max 0.741
_diffrn_measurement_device_type 'marresearch IPDS mar300'
_diffrn_measurement_method Oscillation
_diffrn_radiation_monochromator graphite
_diffrn_radiation_source 'fine-focus sealed tube'
_diffrn_radiation_type MoK\a
_diffrn_radiation_wavelength 0.71069
_diffrn_reflns_av_R_equivalents 0.0406
_diffrn_reflns_av_sigmaI/netI 0.0967
_diffrn_reflns_limit_h_max 15
_diffrn_reflns_limit_h_min -15
_diffrn_reflns_limit_k_max 17
_diffrn_reflns_limit_k_min -18
_diffrn_reflns_limit_l_max 29
_diffrn_reflns_limit_l_min -29
_diffrn_reflns_number 28822
_diffrn_reflns_theta_full 25.35
_diffrn_reflns_theta_max 25.35
_diffrn_reflns_theta_min 1.28
_exptl_absorpt_coefficient_mu 0.782
_exptl_absorpt_correction_type none
_exptl_crystal_colour colorless
_exptl_crystal_density_diffrn 1.277
_exptl_crystal_density_method 'not measured'
_exptl_crystal_description prism
_exptl_crystal_F_000 2130
_exptl_crystal_size_max 0.5
_exptl_crystal_size_mid 0.3
_exptl_crystal_size_min 0.2
_refine_diff_density_max 1.536
_refine_diff_density_min -0.530
_refine_diff_density_rms 0.158
_refine_ls_extinction_method none
_refine_ls_goodness_of_fit_ref 0.954
_refine_ls_hydrogen_treatment mixed
_refine_ls_matrix_type full
_refine_ls_number_parameters 1193
_refine_ls_number_reflns 14522
_refine_ls_number_restraints 98
_refine_ls_restrained_S_all 0.995
_refine_ls_R_factor_all 0.1052
_refine_ls_R_factor_gt 0.0626
_refine_ls_shift/su_max 0.001
_refine_ls_shift/su_mean 0.000
_refine_ls_structure_factor_coef Fsqd
_refine_ls_weighting_details 'calc w=1/[\s^2^(Fo^2^)+(0.1318P)^2^+0.0000P] where P=(Fo^2^+2Fc^2^)/3'
_refine_ls_weighting_scheme calc
_refine_ls_wR_factor_gt 0.1847
_refine_ls_wR_factor_ref 0.2077
_reflns_number_gt 8431
_reflns_number_total 14522
_reflns_threshold_expression >2sigma(I)
_cod_data_source_file ic048876ksi20040816_075836_8.cif
_cod_data_source_block mar724a_Cpd7
_cod_original_cell_volume 5353.4(19)
_cod_original_formula_sum 'C111 H105.50 Cu3 F6 N2.50 P9'
_cod_database_code 4308767

loop_
_symmetry_equiv_pos_as_xyz
'x, y, z'
'-x, -y, -z'

loop_
_atom_site_label
_atom_site_type_symbol
_atom_site_fract_x
_atom_site_fract_y
_atom_site_fract_z
_atom_site_U_iso_or_equiv
_atom_site_adp_type
_atom_site_occupancy
_atom_site_symmetry_multiplicity
_atom_site_calc_flag
_atom_site_refinement_flags
_atom_site_disorder_assembly
_atom_site_disorder_group
Cu1 Cu 0.31071(6) -0.11656(4) 0.31961(3) 0.0523(3) Uani 1 1 d . . .
Cu2 Cu 0.24352(6) 0.30903(4) 0.25447(3) 0.0506(2) Uani 1 1 d . . .
Cu3 Cu 0.41033(6) 0.11921(4) 0.14638(3) 0.0525(3) Uani 1 1 d . . .
P1 P 0.17051(14) -0.19514(10) 0.35809(8) 0.0540(5) Uani 1 1 d . . .
P2 P 0.42188(15) -0.22448(10) 0.31690(8) 0.0584(5) Uani 1 1 d . . .
P3 P 0.33610(14) -0.05306(10) 0.38716(7) 0.0509(5) Uani 1 1 d . . .
P4 P 0.10699(13) 0.22593(10) 0.29824(8) 0.0509(5) Uani 1 1 d . . .
P5 P 0.28678(15) 0.36498(11) 0.32108(8) 0.0560(5) Uani 1 1 d . . .
P6 P 0.19548(14) 0.42972(10) 0.19265(8) 0.0554(5) Uani 1 1 d . . .
P7 P 0.35005(15) 0.13796(11) 0.06363(8) 0.0578(5) Uani 1 1 d . . .
P8 P 0.57346(14) 0.12625(11) 0.10811(8) 0.0579(5) Uani 1 1 d . . .
N1 N 0.3289(5) -0.0331(4) 0.2440(3) 0.0611(17) Uani 0.50 1 d P . .
N2 N 0.3381(5) 0.2445(4) 0.2146(3) 0.0588(17) Uani 0.50 1 d P . .
C1 C 0.3558(5) 0.0169(3) 0.2036(3) 0.0526(16) Uani 0.50 1 d P . .
C2 C 0.3762(4) 0.2036(3) 0.1874(3) 0.0507(16) Uani 0.50 1 d P . .
C1' C 0.3289(5) -0.0331(4) 0.2440(3) 0.0611(17) Uani 0.50 1 d P . .
C2' C 0.3381(5) 0.2445(4) 0.2146(3) 0.0588(17) Uani 0.50 1 d P . .
N1' N 0.3558(5) 0.0169(3) 0.2036(3) 0.0526(16) Uani 0.50 1 d P . .
N2' N 0.3762(4) 0.2036(3) 0.1874(3) 0.0507(16) Uani 0.50 1 d P . .
C3 C 0.2064(5) -0.2919(4) 0.4084(3) 0.062(2) Uani 1 1 d . . .
H3A H 0.2371 -0.2773 0.4368 0.075 Uiso 1 1 calc R . .
H3B H 0.1471 -0.3243 0.4272 0.075 Uiso 1 1 calc R . .
C4 C 0.2788(6) -0.3470(4) 0.3806(3) 0.069(2) Uani 1 1 d . . .
H4A H 0.2706 -0.4050 0.4033 0.082 Uiso 1 1 calc R . .
H4B H 0.2613 -0.3433 0.3438 0.082 Uiso 1 1 calc R . .
C5 C 0.3881(5) -0.3228(4) 0.3733(3) 0.062(2) Uani 1 1 d . . .
H5A H 0.4292 -0.3682 0.3648 0.075 Uiso 1 1 calc R . .
H5B H 0.4026 -0.3167 0.4086 0.075 Uiso 1 1 calc R . .
C6 C 0.0981(5) -0.2337(4) 0.3153(3) 0.0619(19) Uani 1 1 d . . .
C7 C 0.0406(6) -0.3042(5) 0.3354(4) 0.082(2) Uani 1 1 d . . .
H7 H 0.0376 -0.3354 0.3730 0.099 Uiso 1 1 calc R . .
C8 C -0.0129(8) -0.3298(6) 0.3010(6) 0.104(3) Uani 1 1 d . . .
H8 H -0.0489 -0.3796 0.3152 0.125 Uiso 1 1 calc R . .
C9 C -0.0139(10) -0.2854(9) 0.2486(6) 0.138(5) Uani 1 1 d . . .
H9 H -0.0524 -0.3033 0.2266 0.165 Uiso 1 1 calc R . .
C10 C 0.0386(10) -0.2156(9) 0.2261(5) 0.151(5) Uani 1 1 d . . .
H10 H 0.0378 -0.1851 0.1887 0.181 Uiso 1 1 calc R . .
C11 C 0.0959(8) -0.1879(6) 0.2601(4) 0.108(3) Uani 1 1 d . . .
H11 H 0.1323 -0.1384 0.2450 0.130 Uiso 1 1 calc R . .
C12 C 0.0727(5) -0.1494(4) 0.3995(3) 0.0581(19) Uani 1 1 d . . .
C13 C 0.0579(7) -0.1745(5) 0.4574(4) 0.088(3) Uani 1 1 d . . .
H13 H 0.0924 -0.2202 0.4772 0.105 Uiso 1 1 calc R . .
C14 C -0.0110(9) -0.1292(7) 0.4863(4) 0.111(4) Uani 1 1 d . . .
H14 H -0.0188 -0.1433 0.5255 0.134 Uiso 1 1 calc R . .
C15 C -0.0652(8) -0.0663(6) 0.4578(5) 0.107(4) Uani 1 1 d . . .
H15 H -0.1117 -0.0384 0.4775 0.129 Uiso 1 1 calc R . .
C16 C -0.0528(7) -0.0432(6) 0.4011(5) 0.094(3) Uani 1 1 d . . .
H16 H -0.0912 -0.0001 0.3816 0.113 Uiso 1 1 calc R . .
C17 C 0.0173(6) -0.0838(5) 0.3720(4) 0.078(2) Uani 1 1 d . . .
H17 H 0.0271 -0.0663 0.3327 0.093 Uiso 1 1 calc R . .
C18 C 0.5520(6) -0.2081(5) 0.3211(3) 0.070(2) Uani 1 1 d . . .
C19 C 0.6163(8) -0.2689(7) 0.3457(5) 0.111(3) Uani 1 1 d . . .
H19 H 0.5932 -0.3236 0.3621 0.134 Uiso 1 1 calc R . .
C20 C 0.7146(9) -0.2516(9) 0.3470(6) 0.136(4) Uani 1 1 d . . .
H20 H 0.7559 -0.2947 0.3636 0.164 Uiso 1 1 calc R . .
C21 C 0.7493(10) -0.1759(11) 0.3252(7) 0.145(5) Uani 1 1 d . . .
H21 H 0.8153 -0.1649 0.3259 0.174 Uiso 1 1 calc R . .
C22 C 0.6882(10) -0.1122(9) 0.3011(6) 0.143(5) Uani 1 1 d . . .
H22 H 0.7132 -0.0579 0.2862 0.171 Uiso 1 1 calc R . .
C23 C 0.5881(7) -0.1270(6) 0.2982(5) 0.108(3) Uani 1 1 d . . .
H23 H 0.5475 -0.0834 0.2814 0.129 Uiso 1 1 calc R . .
C24 C 0.4290(6) -0.2593(4) 0.2530(3) 0.063(2) Uani 1 1 d . . .
C25 C 0.4898(9) -0.3222(6) 0.2432(4) 0.113(4) Uani 1 1 d . . .
H25 H 0.5334 -0.3479 0.2682 0.135 Uiso 1 1 calc R . .
C26 C 0.4864(11) -0.3483(7) 0.1947(5) 0.122(4) Uani 1 1 d . . .
H26 H 0.5290 -0.3910 0.1882 0.147 Uiso 1 1 calc R . .
C27 C 0.4282(11) -0.3162(7) 0.1599(5) 0.119(4) Uani 1 1 d . . .
H27 H 0.4310 -0.3335 0.1274 0.143 Uiso 1 1 calc R . .
C28 C 0.3624(10) -0.2576(7) 0.1689(5) 0.131(4) Uani 1 1 d . . .
H28 H 0.3174 -0.2362 0.1439 0.157 Uiso 1 1 calc R . .
C29 C 0.3612(8) -0.2289(6) 0.2156(4) 0.102(3) Uani 1 1 d . . .
H29 H 0.3145 -0.1887 0.2221 0.122 Uiso 1 1 calc R . .
C30 C 0.2365(5) 0.0187(4) 0.4028(3) 0.0528(17) Uani 1 1 d . . .
H30A H 0.1765 -0.0134 0.4205 0.063 Uiso 1 1 calc R . .
H30B H 0.2553 0.0456 0.4293 0.063 Uiso 1 1 calc R . .
C31 C 0.2146(5) 0.0868(4) 0.3494(3) 0.0549(18) Uani 1 1 d . . .
H31A H 0.2745 0.1189 0.3316 0.066 Uiso 1 1 calc R . .
H31B H 0.1953 0.0600 0.3229 0.066 Uiso 1 1 calc R . .
C32 C 0.1319(5) 0.1462(4) 0.3630(3) 0.0527(17) Uani 1 1 d . . .
H32A H 0.1512 0.1738 0.3891 0.063 Uiso 1 1 calc R . .
H32B H 0.0719 0.1143 0.3810 0.063 Uiso 1 1 calc R . .
C33 C 0.3450(6) -0.1287(4) 0.4563(3) 0.0568(18) Uani 1 1 d . . .
C34 C 0.4267(7) -0.1820(4) 0.4614(4) 0.075(2) Uani 1 1 d . . .
H34 H 0.4776 -0.1752 0.4311 0.090 Uiso 1 1 calc R . .
C35 C 0.4339(9) -0.2454(5) 0.5111(5) 0.098(3) Uani 1 1 d . . .
H35 H 0.4897 -0.2799 0.5147 0.118 Uiso 1 1 calc R . .
C36 C 0.3541(10) -0.2560(6) 0.5558(5) 0.102(3) Uani 1 1 d . . .
H36 H 0.3557 -0.2997 0.5887 0.123 Uiso 1 1 calc R . .
C37 C 0.2762(8) -0.2037(6) 0.5513(4) 0.092(3) Uani 1 1 d . . .
H37 H 0.2252 -0.2102 0.5815 0.111 Uiso 1 1 calc R . .
C38 C 0.2709(6) -0.1395(4) 0.5018(3) 0.071(2) Uani 1 1 d . . .
H38 H 0.2164 -0.1034 0.4994 0.085 Uiso 1 1 calc R . .
C39 C 0.4457(5) 0.0122(4) 0.3730(3) 0.0571(18) Uani 1 1 d . . .
C40 C 0.5021(7) 0.0169(5) 0.4129(4) 0.088(3) Uani 1 1 d . . .
H40 H 0.4847 -0.0157 0.4499 0.105 Uiso 1 1 calc R . .
C41 C 0.5845(9) 0.0692(7) 0.3995(5) 0.122(4) Uani 1 1 d . . .
H41 H 0.6217 0.0702 0.4275 0.146 Uiso 1 1 calc R . .
C42 C 0.6108(8) 0.1179(7) 0.3468(6) 0.119(4) Uani 1 1 d . . .
H42 H 0.6667 0.1519 0.3382 0.143 Uiso 1 1 calc R . .
C43 C 0.5547(7) 0.1178(5) 0.3048(4) 0.095(3) Uani 1 1 d . . .
H43 H 0.5707 0.1536 0.2685 0.114 Uiso 1 1 calc R . .
C44 C 0.4738(6) 0.0631(4) 0.3179(3) 0.069(2) Uani 1 1 d . . .
H44 H 0.4382 0.0605 0.2896 0.082 Uiso 1 1 calc R . .
C45 C 0.0049(5) 0.2891(4) 0.3205(3) 0.0559(18) Uani 1 1 d . . .
C46 C -0.0057(6) 0.3065(4) 0.3720(3) 0.068(2) Uani 1 1 d . . .
H46 H 0.0343 0.2781 0.3985 0.082 Uiso 1 1 calc R . .
C47 C -0.0743(6) 0.3651(5) 0.3855(4) 0.083(3) Uani 1 1 d . . .
H47 H -0.0811 0.3749 0.4207 0.099 Uiso 1 1 calc R . .
C48 C -0.1315(7) 0.4079(6) 0.3460(5) 0.103(3) Uani 1 1 d . . .
H48 H -0.1768 0.4482 0.3539 0.124 Uiso 1 1 calc R . .
C49 C -0.1223(7) 0.3916(6) 0.2955(5) 0.106(3) Uani 1 1 d . . .
H49 H -0.1618 0.4207 0.2689 0.128 Uiso 1 1 calc R . .
C50 C -0.0548(6) 0.3325(6) 0.2827(4) 0.086(3) Uani 1 1 d . . .
H50 H -0.0501 0.3221 0.2478 0.103 Uiso 1 1 calc R . .
C51 C 0.0506(5) 0.1601(4) 0.2643(3) 0.0578(18) Uani 1 1 d . . .
C52 C 0.1082(6) 0.1254(4) 0.2265(3) 0.070(2) Uani 1 1 d . . .
H52 H 0.1746 0.1407 0.2154 0.083 Uiso 1 1 calc R . .
C53 C 0.0696(8) 0.0675(5) 0.2044(4) 0.091(3) Uani 1 1 d . . .
H53 H 0.1103 0.0449 0.1789 0.109 Uiso 1 1 calc R . .
C54 C -0.0285(8) 0.0438(6) 0.2202(4) 0.096(3) Uani 1 1 d . . .
H54 H -0.0540 0.0047 0.2058 0.115 Uiso 1 1 calc R . .
C55 C -0.0890(7) 0.0785(6) 0.2575(4) 0.097(3) Uani 1 1 d . . .
H55 H -0.1558 0.0641 0.2672 0.116 Uiso 1 1 calc R . .
C56 C -0.0504(6) 0.1348(5) 0.2804(4) 0.082(2) Uani 1 1 d . . .
H56 H -0.0910 0.1561 0.3066 0.098 Uiso 1 1 calc R . .
C57 C 0.2122(6) 0.4589(4) 0.3233(3) 0.063(2) Uani 1 1 d . . .
H57A H 0.1437 0.4422 0.3375 0.075 Uiso 1 1 calc R . .
H57B H 0.2353 0.4839 0.3497 0.075 Uiso 1 1 calc R . .
C58 C 0.2160(6) 0.5258(4) 0.2660(3) 0.071(2) Uani 1 1 d . . .
H58A H 0.1992 0.5799 0.2728 0.085 Uiso 1 1 calc R . .
H58B H 0.2838 0.5294 0.2467 0.085 Uiso 1 1 calc R . .
C59 C 0.1474(6) 0.5109(4) 0.2267(3) 0.067(2) Uani 1 1 d . . .
H59A H 0.1394 0.5632 0.1979 0.081 Uiso 1 1 calc R . .
H59B H 0.0825 0.4940 0.2483 0.081 Uiso 1 1 calc R . .
C60 C 0.2776(5) 0.3025(4) 0.3955(3) 0.0602(19) Uani 1 1 d . . .
C61 C 0.3366(6) 0.2325(5) 0.4094(4) 0.072(2) Uani 1 1 d . . .
H61 H 0.3780 0.2173 0.3806 0.086 Uiso 1 1 calc R . .
C62 C 0.3370(8) 0.1839(5) 0.4639(4) 0.087(3) Uani 1 1 d . . .
H62 H 0.3790 0.1376 0.4722 0.104 Uiso 1 1 calc R . .
C63 C 0.2744(9) 0.2051(7) 0.5057(4) 0.103(3) Uani 1 1 d . . .
H63 H 0.2741 0.1729 0.5429 0.123 Uiso 1 1 calc R . .
C64 C 0.2127(8) 0.2718(7) 0.4942(4) 0.105(3) Uani 1 1 d . . .
H64 H 0.1690 0.2841 0.5232 0.126 Uiso 1 1 calc R . .
C65 C 0.2144(6) 0.3223(5) 0.4388(4) 0.079(2) Uani 1 1 d . . .
H65 H 0.1732 0.3692 0.4311 0.095 Uiso 1 1 calc R . .
C66 C 0.4127(5) 0.4020(4) 0.3113(3) 0.0567(18) Uani 1 1 d . . .
C67 C 0.4828(7) 0.3802(7) 0.2752(5) 0.110(3) Uani 1 1 d . . .
H67 H 0.4665 0.3472 0.2535 0.132 Uiso 1 1 calc R . .
C68 C 0.5821(8) 0.4064(10) 0.2692(6) 0.163(6) Uani 1 1 d . . .
H68 H 0.6299 0.3921 0.2426 0.195 Uiso 1 1 calc R . .
C69 C 0.6088(8) 0.4521(8) 0.3016(6) 0.119(4) Uani 1 1 d . . .
H69 H 0.6742 0.4691 0.2976 0.142 Uiso 1 1 calc R . .
C70 C 0.5414(9) 0.4716(6) 0.3381(6) 0.112(4) Uani 1 1 d . . .
H70 H 0.5591 0.5026 0.3607 0.134 Uiso 1 1 calc R . .
C71 C 0.4417(7) 0.4469(5) 0.3446(4) 0.092(3) Uani 1 1 d . . .
H71 H 0.3949 0.4611 0.3717 0.111 Uiso 1 1 calc R . .
C72 C 0.2905(5) 0.4858(4) 0.1357(3) 0.0561(18) Uani 1 1 d . . .
C73 C 0.3867(6) 0.4568(4) 0.1308(3) 0.069(2) Uani 1 1 d . . .
H73 H 0.4040 0.4085 0.1575 0.082 Uiso 1 1 calc R . .
C74 C 0.4578(6) 0.4975(5) 0.0875(4) 0.087(3) Uani 1 1 d . . .
H74 H 0.5227 0.4773 0.0859 0.104 Uiso 1 1 calc R . .
C75 C 0.4350(7) 0.5663(5) 0.0472(4) 0.088(3) Uani 1 1 d . . .
H75 H 0.4836 0.5937 0.0181 0.106 Uiso 1 1 calc R . .
C76 C 0.3394(8) 0.5949(5) 0.0500(4) 0.090(3) Uani 1 1 d . . .
H76 H 0.3223 0.6408 0.0214 0.109 Uiso 1 1 calc R . .
C77 C 0.2668(7) 0.5568(5) 0.0947(4) 0.089(3) Uani 1 1 d . . .
H77 H 0.2028 0.5789 0.0970 0.106 Uiso 1 1 calc R . .
C78 C 0.0995(6) 0.4200(5) 0.1516(3) 0.066(2) Uani 1 1 d . . .
C79 C 0.1004(7) 0.3477(6) 0.1342(4) 0.088(3) Uani 1 1 d . . .
H79 H 0.1449 0.3048 0.1470 0.106 Uiso 1 1 calc R . .
C80 C 0.0362(9) 0.3378(9) 0.0981(5) 0.122(4) Uani 1 1 d . . .
H80 H 0.0372 0.2887 0.0873 0.146 Uiso 1 1 calc R . .
C81 C -0.0283(9) 0.4017(10) 0.0790(5) 0.126(4) Uani 1 1 d . . .
H81 H -0.0703 0.3964 0.0543 0.152 Uiso 1 1 calc R . .
C82 C -0.0317(9) 0.4745(8) 0.0963(5) 0.127(4) Uani 1 1 d . . .
H82 H -0.0759 0.5176 0.0835 0.152 Uiso 1 1 calc R . .
C83 C 0.0322(8) 0.4814(6) 0.1330(5) 0.105(3) Uani 1 1 d . . .
H83 H 0.0291 0.5294 0.1453 0.126 Uiso 1 1 calc R . .
C84 C 0.4426(6) 0.0923(4) 0.0184(3) 0.067(2) Uani 1 1 d . . .
H84A H 0.4584 0.0359 0.0400 0.081 Uiso 1 1 calc R . .
H84B H 0.4122 0.0872 -0.0131 0.081 Uiso 1 1 calc R . .
C85 C 0.5396(6) 0.1404(5) -0.0052(3) 0.074(2) Uani 1 1 d . . .
H85A H 0.5894 0.1014 -0.0152 0.088 Uiso 1 1 calc R . .
H85B H 0.5297 0.1828 -0.0398 0.088 Uiso 1 1 calc R . .
C86 C 0.5818(6) 0.1836(5) 0.0321(3) 0.076(2) Uani 1 1 d . . .
H86A H 0.5480 0.2372 0.0289 0.091 Uiso 1 1 calc R . .
H86B H 0.6513 0.1956 0.0171 0.091 Uiso 1 1 calc R . .
C87 C 0.3266(6) 0.2429(4) 0.0190(3) 0.067(2) Uani 1 1 d . . .
C88 C 0.3197(9) 0.2603(6) -0.0377(4) 0.115(4) Uani 1 1 d . . .
H88 H 0.3290 0.2177 -0.0553 0.138 Uiso 1 1 calc R . .
C89 C 0.2987(9) 0.3422(8) -0.0684(5) 0.133(4) Uani 1 1 d . . .
H89 H 0.2951 0.3537 -0.1067 0.159 Uiso 1 1 calc R . .
C90 C 0.2837(7) 0.4044(6) -0.0438(5) 0.100(3) Uani 1 1 d . . .
H90 H 0.2679 0.4583 -0.0645 0.120 Uiso 1 1 calc R . .
C91 C 0.2918(7) 0.3878(5) 0.0117(5) 0.095(3) Uani 1 1 d . . .
H91 H 0.2823 0.4310 0.0288 0.114 Uiso 1 1 calc R . .
C92 C 0.3141(6) 0.3074(4) 0.0433(4) 0.074(2) Uani 1 1 d . . .
H92 H 0.3205 0.2973 0.0811 0.088 Uiso 1 1 calc R . .
C93 C 0.2422(6) 0.0761(5) 0.0669(3) 0.067(2) Uani 1 1 d . . .
C94 C 0.2490(7) -0.0090(5) 0.0871(4) 0.082(2) Uani 1 1 d . . .
H94 H 0.3082 -0.0340 0.0978 0.098 Uiso 1 1 calc R . .
C95 C 0.1640(9) -0.0597(7) 0.0917(5) 0.109(3) Uani 1 1 d . . .
H95 H 0.1691 -0.1179 0.1050 0.131 Uiso 1 1 calc R . .
C96 C 0.0770(10) -0.0251(10) 0.0774(5) 0.132(4) Uani 1 1 d . . .
H96 H 0.0237 -0.0594 0.0794 0.159 Uiso 1 1 calc R . .
C97 C 0.0671(9) 0.0594(10) 0.0600(5) 0.125(4) Uani 1 1 d . . .
H97 H 0.0060 0.0836 0.0522 0.150 Uiso 1 1 calc R . .
C98 C 0.1504(8) 0.1109(6) 0.0537(4) 0.095(3) Uani 1 1 d . . .
H98 H 0.1440 0.1690 0.0404 0.114 Uiso 1 1 calc R . .
C99 C 0.6489(6) 0.0331(4) 0.1097(3) 0.070(2) Uani 1 1 d . . .
C100 C 0.6104(8) -0.0424(5) 0.1447(4) 0.120(4) Uani 1 1 d . . .
H100 H 0.5477 -0.0434 0.1656 0.144 Uiso 1 1 calc R . .
C101 C 0.6643(11) -0.1184(6) 0.1493(6) 0.160(6) Uani 1 1 d . . .
H101 H 0.6382 -0.1688 0.1737 0.192 Uiso 1 1 calc R . .
C102 C 0.7552(10) -0.1165(7) 0.1175(6) 0.139(5) Uani 1 1 d . . .
H102 H 0.7934 -0.1654 0.1220 0.167 Uiso 1 1 calc R . .
C103 C 0.7912(7) -0.0437(8) 0.0788(5) 0.108(3) Uani 1 1 d . . .
H103 H 0.8519 -0.0438 0.0560 0.130 Uiso 1 1 calc R . .
C104 C 0.7358(6) 0.0318(5) 0.0737(4) 0.085(3) Uani 1 1 d . . .
H104 H 0.7581 0.0806 0.0460 0.102 Uiso 1 1 calc R . .
C105 C 0.6494(6) 0.1955(4) 0.1303(3) 0.062(2) Uani 1 1 d . . .
C106 C 0.7390(8) 0.1757(6) 0.1474(4) 0.094(3) Uani 1 1 d . . .
H106 H 0.7665 0.1229 0.1489 0.112 Uiso 1 1 calc R . .
C107 C 0.7901(9) 0.2335(8) 0.1628(5) 0.132(4) Uani 1 1 d . . .
H107 H 0.8508 0.2187 0.1756 0.159 Uiso 1 1 calc R . .
C108 C 0.7518(9) 0.3126(7) 0.1592(5) 0.111(4) Uani 1 1 d . . .
H108 H 0.7884 0.3525 0.1672 0.133 Uiso 1 1 calc R . .
C109 C 0.6623(8) 0.3321(6) 0.1443(5) 0.103(3) Uani 1 1 d . . .
H109 H 0.6348 0.3847 0.1436 0.124 Uiso 1 1 calc R . .
C110 C 0.6100(6) 0.2745(5) 0.1298(4) 0.084(3) Uani 1 1 d . . .
H110 H 0.5474 0.2887 0.1195 0.100 Uiso 1 1 calc R . .
N3 N 0.3690(15) -0.5228(12) 0.5157(9) 0.272(9) Uiso 0.50 1 d P . .
C111 C 0.5000 -0.5000 0.5000 0.188(9) Uiso 1 2 d S . .
C112 C 0.3690(15) -0.5228(12) 0.5157(9) 0.272(9) Uiso 0.50 1 d P . .
P9 P 0.0000 0.5000 0.5000 0.0823(11) Uani 1 2 d S . .
F1 F 0.0838(6) 0.5106(3) 0.4498(3) 0.190(4) Uani 1 1 d . . .
F2 F 0.0718(9) 0.4863(7) 0.5416(5) 0.246(5) Uani 1 1 d . . .
F3 F -0.0007(6) 0.5968(3) 0.4932(3) 0.155(3) Uani 1 1 d . . .
P10 P 0.9494(4) 0.2588(3) -0.0497(2) 0.0984(18) Uani 0.50 1 d PD . .
F6 F 1.0208(13) 0.2967(10) -0.1046(7) 0.113(3) Uiso 0.25 1 d PD . .
F4 F 0.9247(13) 0.3476(9) -0.0461(7) 0.113(3) Uiso 0.25 1 d PD . .
F5 F 0.9790(13) 0.1741(9) -0.0537(7) 0.113(3) Uiso 0.25 1 d PD . .
F7 F 1.0342(12) 0.2601(11) -0.0179(8) 0.113(3) Uiso 0.25 1 d PD . .
F9 F 0.8699(12) 0.2622(11) -0.0846(7) 0.113(3) Uiso 0.25 1 d PD . .
F8 F 0.8816(13) 0.2339(10) 0.0043(7) 0.113(3) Uiso 0.25 1 d PD . .
F9' F 0.9398(15) 0.3016(10) -0.1059(7) 0.123(3) Uiso 0.25 1 d PD . .
F7' F 0.9623(15) 0.2144(11) 0.0084(7) 0.123(3) Uiso 0.25 1 d PD . .
F6' F 1.0371(12) 0.3049(11) -0.0547(8) 0.123(3) Uiso 0.25 1 d PD . .
F8' F 0.8607(12) 0.2113(11) -0.0406(8) 0.123(3) Uiso 0.25 1 d PD . .
F4' F 0.8884(13) 0.3175(11) -0.0243(7) 0.123(3) Uiso 0.25 1 d PD . .
F5' F 1.0109(13) 0.1964(11) -0.0723(8) 0.123(3) Uiso 0.25 1 d PD . .

loop_
_atom_site_aniso_label
_atom_site_aniso_U_11
_atom_site_aniso_U_22
_atom_site_aniso_U_33
_atom_site_aniso_U_23
_atom_site_aniso_U_13
_atom_site_aniso_U_12
Cu1 0.0637(6) 0.0437(4) 0.0466(5) -0.0136(3) 0.0056(4) -0.0099(4)
Cu2 0.0537(6) 0.0467(4) 0.0524(5) -0.0194(4) -0.0005(4) -0.0010(4)
Cu3 0.0611(6) 0.0467(4) 0.0460(5) -0.0143(3) 0.0066(4) -0.0048(4)
P1 0.0635(13) 0.0484(10) 0.0469(11) -0.0137(8) 0.0056(9) -0.0138(8)
P2 0.0686(14) 0.0492(10) 0.0559(12) -0.0177(8) 0.0022(10) -0.0044(8)
P3 0.0602(12) 0.0450(9) 0.0484(11) -0.0162(8) -0.0039(9) -0.0042(8)
P4 0.0487(11) 0.0513(10) 0.0519(12) -0.0175(8) 0.0015(9) -0.0028(8)
P5 0.0608(13) 0.0529(10) 0.0612(13) -0.0277(9) -0.0087(10) 0.0016(8)
P6 0.0554(12) 0.0483(10) 0.0609(12) -0.0159(8) -0.0037(10) 0.0011(8)
P7 0.0651(13) 0.0582(11) 0.0499(12) -0.0188(8) -0.0019(10) 0.0026(9)
P8 0.0583(13) 0.0540(10) 0.0552(12) -0.0125(8) 0.0056(10) -0.0027(8)
N1 0.065(5) 0.059(4) 0.065(5) -0.030(4) 0.000(4) -0.003(3)
N2 0.058(4) 0.056(4) 0.056(4) -0.006(3) -0.004(3) -0.014(3)
C1 0.069(5) 0.045(3) 0.036(4) -0.005(3) 0.006(3) -0.008(3)
C2 0.051(4) 0.049(3) 0.053(4) -0.025(3) 0.010(3) 0.002(3)
C1' 0.065(5) 0.059(4) 0.065(5) -0.030(4) 0.000(4) -0.003(3)
C2' 0.058(4) 0.056(4) 0.056(4) -0.006(3) -0.004(3) -0.014(3)
N1' 0.069(5) 0.045(3) 0.036(4) -0.005(3) 0.006(3) -0.008(3)
N2' 0.051(4) 0.049(3) 0.053(4) -0.025(3) 0.010(3) 0.002(3)
C3 0.067(5) 0.061(4) 0.052(5) -0.012(3) 0.007(4) -0.019(4)
C4 0.081(6) 0.049(4) 0.071(5) -0.013(3) -0.003(4) -0.010(4)
C5 0.073(6) 0.050(4) 0.059(5) -0.011(3) -0.006(4) 0.006(3)
C6 0.064(5) 0.069(5) 0.053(5) -0.024(4) 0.002(4) -0.010(4)
C7 0.085(6) 0.082(6) 0.086(6) -0.031(5) -0.009(5) -0.024(5)
C8 0.101(8) 0.097(7) 0.124(10) -0.044(7) -0.013(8) -0.028(6)
C9 0.130(11) 0.174(13) 0.133(12) -0.076(10) -0.015(10) -0.052(10)
C10 0.189(14) 0.194(13) 0.072(8) -0.024(8) -0.032(8) -0.081(11)
C11 0.130(9) 0.124(8) 0.072(7) -0.025(6) -0.009(6) -0.051(7)
C12 0.064(5) 0.057(4) 0.050(5) -0.018(3) 0.014(4) -0.023(4)
C13 0.096(7) 0.085(6) 0.069(6) -0.019(5) 0.025(5) -0.013(5)
C14 0.143(10) 0.104(7) 0.078(7) -0.040(6) 0.041(7) -0.016(7)
C15 0.099(8) 0.089(7) 0.122(10) -0.045(7) 0.046(7) -0.004(6)
C16 0.086(7) 0.095(6) 0.100(8) -0.044(6) 0.021(6) 0.002(5)
C17 0.085(6) 0.073(5) 0.069(6) -0.017(4) 0.003(5) -0.002(4)
C18 0.057(5) 0.076(5) 0.076(6) -0.027(4) 0.005(4) -0.005(4)
C19 0.098(9) 0.101(7) 0.136(10) -0.027(6) -0.031(7) -0.003(6)
C20 0.080(9) 0.153(12) 0.181(14) -0.045(10) -0.038(8) 0.001(8)
C21 0.083(10) 0.180(15) 0.187(15) -0.066(12) -0.034(9) -0.015(10)
C22 0.089(10) 0.162(12) 0.189(14) -0.079(11) 0.016(9) -0.054(9)
C23 0.080(7) 0.094(7) 0.144(10) -0.039(6) 0.014(6) -0.024(5)
C24 0.082(6) 0.050(4) 0.051(5) -0.014(3) 0.010(4) -0.008(4)
C25 0.160(10) 0.092(7) 0.094(8) -0.044(6) -0.020(7) 0.040(7)
C26 0.183(13) 0.103(8) 0.092(9) -0.062(7) 0.007(8) 0.012(8)
C27 0.190(14) 0.115(9) 0.062(7) -0.041(6) -0.009(8) -0.012(8)
C28 0.199(13) 0.125(9) 0.095(8) -0.070(7) -0.044(8) 0.047(9)
C29 0.139(9) 0.098(7) 0.080(7) -0.043(6) -0.022(7) 0.017(6)
C30 0.059(5) 0.053(4) 0.047(4) -0.018(3) -0.001(3) -0.004(3)
C31 0.063(5) 0.048(4) 0.049(4) -0.012(3) 0.001(4) 0.005(3)
C32 0.050(4) 0.052(4) 0.054(4) -0.017(3) 0.002(3) -0.003(3)
C33 0.073(5) 0.050(4) 0.055(5) -0.021(3) -0.020(4) -0.004(4)
C34 0.098(7) 0.058(5) 0.076(6) -0.024(4) -0.028(5) 0.008(4)
C35 0.133(10) 0.066(5) 0.105(8) -0.021(5) -0.056(8) 0.009(5)
C36 0.150(11) 0.068(6) 0.085(8) 0.000(5) -0.043(8) -0.015(6)
C37 0.110(8) 0.089(6) 0.066(6) -0.001(5) -0.007(6) -0.024(6)
C38 0.086(6) 0.060(4) 0.059(5) -0.007(4) -0.008(5) -0.011(4)
C39 0.063(5) 0.051(4) 0.057(5) -0.015(3) -0.009(4) -0.004(3)
C40 0.101(7) 0.088(6) 0.080(6) -0.022(5) -0.024(6) -0.025(5)
C41 0.134(10) 0.132(9) 0.107(9) -0.024(7) -0.037(8) -0.069(8)
C42 0.095(8) 0.146(10) 0.127(10) -0.048(8) -0.008(7) -0.065(7)
C43 0.098(7) 0.084(6) 0.096(7) -0.028(5) 0.022(6) -0.037(5)
C44 0.066(5) 0.069(5) 0.076(6) -0.031(4) 0.001(4) -0.018(4)
C45 0.045(4) 0.061(4) 0.059(5) -0.018(4) -0.001(4) 0.002(3)
C46 0.058(5) 0.074(5) 0.080(6) -0.034(4) -0.008(4) -0.001(4)
C47 0.068(6) 0.090(6) 0.101(7) -0.056(5) 0.006(5) 0.005(5)
C48 0.075(7) 0.107(7) 0.137(10) -0.060(7) -0.010(7) 0.033(6)
C49 0.091(8) 0.120(8) 0.115(9) -0.048(7) -0.022(6) 0.052(6)
C50 0.064(6) 0.118(7) 0.080(6) -0.040(5) -0.010(5) 0.028(5)
C51 0.053(5) 0.065(4) 0.055(5) -0.019(3) -0.002(4) -0.008(3)
C52 0.073(6) 0.076(5) 0.061(5) -0.027(4) 0.002(4) -0.005(4)
C53 0.121(9) 0.095(6) 0.069(6) -0.048(5) -0.002(6) -0.014(6)
C54 0.107(8) 0.089(6) 0.106(8) -0.042(6) -0.026(7) -0.019(6)
C55 0.078(7) 0.105(7) 0.118(9) -0.042(6) -0.022(6) -0.026(5)
C56 0.066(6) 0.095(6) 0.084(6) -0.029(5) 0.000(5) -0.009(5)
C57 0.068(5) 0.062(4) 0.068(5) -0.038(4) -0.008(4) 0.008(4)
C58 0.071(5) 0.051(4) 0.094(6) -0.032(4) -0.005(5) 0.007(4)
C59 0.068(5) 0.061(4) 0.078(6) -0.028(4) -0.014(4) 0.015(4)
C60 0.061(5) 0.073(5) 0.057(5) -0.032(4) -0.011(4) -0.004(4)
C61 0.080(6) 0.065(5) 0.079(6) -0.034(4) -0.015(5) -0.001(4)
C62 0.109(8) 0.070(5) 0.083(7) -0.013(5) -0.038(6) -0.004(5)
C63 0.129(10) 0.106(8) 0.067(7) -0.007(6) -0.024(7) -0.026(7)
C64 0.119(9) 0.132(9) 0.062(7) -0.028(6) 0.002(6) -0.017(7)
C65 0.093(7) 0.073(5) 0.077(7) -0.033(5) -0.005(5) 0.000(4)
C66 0.055(5) 0.060(4) 0.058(5) -0.025(3) -0.005(4) 0.006(3)
C67 0.069(7) 0.169(10) 0.119(9) -0.079(8) -0.028(6) 0.004(6)
C68 0.062(8) 0.308(19) 0.149(12) -0.123(13) 0.004(7) 0.001(10)
C69 0.058(7) 0.170(11) 0.146(11) -0.071(9) -0.017(7) -0.007(7)
C70 0.098(9) 0.096(7) 0.164(12) -0.059(7) -0.045(8) 0.002(6)
C71 0.076(7) 0.089(6) 0.128(8) -0.061(6) -0.006(6) -0.007(5)
C72 0.059(5) 0.049(4) 0.061(5) -0.013(3) -0.013(4) -0.004(3)
C73 0.072(6) 0.059(4) 0.068(5) -0.010(4) -0.007(5) -0.001(4)
C74 0.068(6) 0.080(6) 0.093(7) -0.008(5) 0.016(5) -0.001(4)
C75 0.089(8) 0.080(6) 0.087(7) -0.018(5) 0.012(6) -0.025(5)
C76 0.097(8) 0.063(5) 0.093(7) 0.004(4) -0.004(6) -0.008(5)
C77 0.075(6) 0.061(5) 0.110(8) 0.006(5) -0.009(6) -0.006(4)
C78 0.059(5) 0.074(5) 0.058(5) -0.009(4) -0.010(4) -0.006(4)
C79 0.078(6) 0.102(7) 0.099(7) -0.049(6) -0.012(5) -0.004(5)
C80 0.106(9) 0.162(11) 0.128(10) -0.081(9) -0.026(8) -0.012(8)
C81 0.094(9) 0.178(13) 0.114(10) -0.040(9) -0.029(7) -0.035(9)
C82 0.107(9) 0.124(9) 0.149(11) -0.013(8) -0.066(8) -0.003(7)
C83 0.098(8) 0.074(6) 0.148(10) -0.022(6) -0.057(7) 0.003(5)
C84 0.075(6) 0.066(4) 0.060(5) -0.025(4) 0.004(4) -0.001(4)
C85 0.085(6) 0.080(5) 0.052(5) -0.020(4) 0.004(4) -0.003(4)
C86 0.071(6) 0.072(5) 0.069(6) -0.008(4) 0.017(4) -0.006(4)
C87 0.066(5) 0.068(5) 0.056(5) -0.006(4) -0.005(4) 0.001(4)
C88 0.173(11) 0.103(7) 0.059(7) -0.011(5) -0.022(7) 0.029(7)
C89 0.170(12) 0.142(10) 0.062(7) 0.001(7) -0.017(7) 0.047(9)
C90 0.095(8) 0.080(6) 0.098(9) 0.018(6) -0.017(6) 0.004(5)
C91 0.105(8) 0.060(5) 0.114(9) -0.015(5) -0.016(6) -0.001(5)
C92 0.087(6) 0.059(5) 0.074(6) -0.019(4) -0.009(5) -0.001(4)
C93 0.064(6) 0.083(5) 0.052(5) -0.018(4) -0.006(4) -0.010(4)
C94 0.089(7) 0.080(6) 0.081(6) -0.033(5) -0.002(5) -0.021(5)
C95 0.127(10) 0.097(7) 0.104(8) -0.034(6) 0.001(7) -0.029(7)
C96 0.107(11) 0.173(13) 0.124(11) -0.036(10) -0.039(8) -0.031(10)
C97 0.082(8) 0.181(12) 0.096(9) -0.011(8) -0.018(6) -0.006(9)
C98 0.089(8) 0.112(7) 0.074(7) -0.011(5) -0.011(6) -0.011(6)
C99 0.068(6) 0.059(4) 0.079(6) -0.025(4) 0.009(5) 0.004(4)
C100 0.127(9) 0.082(6) 0.111(8) -0.003(5) 0.050(7) 0.026(6)
C101 0.196(14) 0.084(7) 0.155(12) -0.011(7) 0.046(11) 0.053(8)
C102 0.147(12) 0.098(8) 0.159(13) -0.037(8) 0.003(10) 0.051(8)
C103 0.074(7) 0.141(9) 0.125(10) -0.070(8) -0.011(6) 0.029(7)
C104 0.067(6) 0.080(5) 0.100(7) -0.025(5) 0.015(5) 0.004(4)
C105 0.058(5) 0.061(4) 0.062(5) -0.015(4) 0.003(4) -0.011(4)
C106 0.088(7) 0.083(6) 0.123(8) -0.039(5) -0.038(6) 0.006(5)
C107 0.100(9) 0.154(11) 0.161(12) -0.051(9) -0.060(8) 0.000(8)
C108 0.107(9) 0.099(8) 0.143(10) -0.058(7) -0.014(8) -0.021(7)
C109 0.093(8) 0.081(6) 0.144(10) -0.040(6) -0.025(7) -0.008(6)
C110 0.066(6) 0.078(6) 0.111(7) -0.037(5) -0.004(5) -0.007(4)
P9 0.097(3) 0.0653(19) 0.077(2) -0.0230(16) 0.023(2) -0.0224(17)
F1 0.234(9) 0.092(4) 0.179(7) -0.019(4) 0.136(7) -0.018(4)
F2 0.253(12) 0.275(11) 0.287(13) -0.154(10) -0.154(11) 0.083(9)
F3 0.210(7) 0.071(3) 0.157(6) -0.036(3) 0.073(5) -0.034(4)
P10 0.104(4) 0.059(3) 0.143(5) -0.018(3) -0.075(4) 0.019(2)

loop_
_atom_type_symbol
_atom_type_description
_atom_type_scat_dispersion_real
_atom_type_scat_dispersion_imag
_atom_type_scat_source
Cu Cu 0.3201 1.2651 'International Tables Vol C Tables 4.2.6.8 and 6.1.1.4'
P P 0.1023 0.0942 'International Tables Vol C Tables 4.2.6.8 and 6.1.1.4'
N N 0.0061 0.0033 'International Tables Vol C Tables 4.2.6.8 and 6.1.1.4'
C C 0.0033 0.0016 'International Tables Vol C Tables 4.2.6.8 and 6.1.1.4'
F F 0.0171 0.0103 'International Tables Vol C Tables 4.2.6.8 and 6.1.1.4'
H H 0.0000 0.0000 'International Tables Vol C Tables 4.2.6.8 and 6.1.1.4'

loop_
_geom_angle_atom_site_label_1
_geom_angle_atom_site_label_2
_geom_angle_atom_site_label_3
_geom_angle
_geom_angle_site_symmetry_1
_geom_angle_site_symmetry_3
_geom_angle_publ_flag
N1 Cu1 P1 124.3(2) . . ?
N1 Cu1 P2 107.81(19) . . ?
P1 Cu1 P2 98.50(7) . . ?
N1 Cu1 P3 109.82(17) . . ?
P1 Cu1 P3 104.43(7) . . ?
P2 Cu1 P3 111.38(8) . . ?
N2 Cu2 P5 122.3(2) . . ?
N2 Cu2 P6 110.69(19) . . ?
P5 Cu2 P6 99.19(7) . . ?
N2 Cu2 P4 108.46(17) . . ?
P5 Cu2 P4 105.64(7) . . ?
P6 Cu2 P4 109.92(8) . . ?
C2 Cu3 C1 100.8(2) . . ?
C2 Cu3 P8 111.54(18) . . ?
C1 Cu3 P8 120.68(19) . . ?
C2 Cu3 P7 117.9(2) . . ?
C1 Cu3 P7 111.34(19) . . ?
P8 Cu3 P7 95.78(8) . . ?
C6 P1 C3 103.0(3) . . ?
C6 P1 C12 101.0(3) . . ?
C3 P1 C12 104.4(3) . . ?
C6 P1 Cu1 122.0(2) . . ?
C3 P1 Cu1 107.7(2) . . ?
C12 P1 Cu1 116.7(2) . . ?
C18 P2 C24 103.4(4) . . ?
C18 P2 C5 104.0(4) . . ?
C24 P2 C5 101.9(3) . . ?
C18 P2 Cu1 118.5(3) . . ?
C24 P2 Cu1 113.8(3) . . ?
C5 P2 Cu1 113.5(2) . . ?
C39 P3 C30 102.1(3) . . ?
C39 P3 C33 104.1(3) . . ?
C30 P3 C33 103.7(3) . . ?
C39 P3 Cu1 117.6(2) . . ?
C30 P3 Cu1 114.6(2) . . ?
C33 P3 Cu1 113.1(2) . . ?
C45 P4 C51 104.5(3) . . ?
C45 P4 C32 105.5(3) . . ?
C51 P4 C32 100.0(3) . . ?
C45 P4 Cu2 110.4(2) . . ?
C51 P4 Cu2 122.6(2) . . ?
C32 P4 Cu2 112.1(2) . . ?
C66 P5 C57 103.0(3) . . ?
C66 P5 C60 98.6(3) . . ?
C57 P5 C60 104.0(3) . . ?
C66 P5 Cu2 117.6(2) . . ?
C57 P5 Cu2 110.3(2) . . ?
C60 P5 Cu2 121.0(2) . . ?
C78 P6 C72 99.9(3) . . ?
C78 P6 C59 104.2(4) . . ?
C72 P6 C59 103.1(3) . . ?
C78 P6 Cu2 117.0(3) . . ?
C72 P6 Cu2 117.2(2) . . ?
C59 P6 Cu2 113.4(3) . . ?
C93 P7 C87 105.8(4) . . ?
C93 P7 C84 100.1(3) . . ?
C87 P7 C84 104.3(4) . . ?
C93 P7 Cu3 116.1(3) . . ?
C87 P7 Cu3 121.2(3) . . ?
C84 P7 Cu3 106.7(3) . . ?
C99 P8 C105 104.9(4) . . ?
C99 P8 C86 104.5(4) . . ?
C105 P8 C86 99.5(3) . . ?
C99 P8 Cu3 122.2(3) . . ?
C105 P8 Cu3 115.1(2) . . ?
C86 P8 Cu3 107.8(3) . . ?
C1 N1 Cu1 167.1(6) . . ?
C2 N2 Cu2 166.0(6) . . ?
N1 C1 Cu3 165.6(6) . . ?
N2 C2 Cu3 166.1(6) . . ?
C4 C3 P1 113.2(5) . . ?
C5 C4 C3 114.2(6) . . ?
C4 C5 P2 113.7(5) . . ?
C7 C6 C11 116.9(8) . . ?
C7 C6 P1 123.9(6) . . ?
C11 C6 P1 119.2(6) . . ?
C6 C7 C8 121.1(9) . . ?
C9 C8 C7 121.0(10) . . ?
C8 C9 C10 121.6(12) . . ?
C9 C10 C11 118.9(11) . . ?
C6 C11 C10 120.4(9) . . ?
C17 C12 C13 118.8(7) . . ?
C17 C12 P1 119.0(6) . . ?
C13 C12 P1 122.1(7) . . ?
C12 C13 C14 118.6(9) . . ?
C15 C14 C13 120.8(10) . . ?
C16 C15 C14 120.6(9) . . ?
C15 C16 C17 119.6(10) . . ?
C12 C17 C16 121.5(8) . . ?
C19 C18 C23 117.4(9) . . ?
C19 C18 P2 125.8(7) . . ?
C23 C18 P2 116.9(7) . . ?
C18 C19 C20 122.3(10) . . ?
C21 C20 C19 120.7(13) . . ?
C20 C21 C22 119.6(13) . . ?
C21 C22 C23 121.7(12) . . ?
C18 C23 C22 118.3(11) . . ?
C25 C24 C29 116.2(8) . . ?
C25 C24 P2 123.2(7) . . ?
C29 C24 P2 120.1(6) . . ?
C24 C25 C26 119.5(10) . . ?
C27 C26 C25 122.7(11) . . ?
C26 C27 C28 120.6(11) . . ?
C27 C28 C29 119.9(11) . . ?
C28 C29 C24 120.7(9) . . ?
C31 C30 P3 112.3(4) . . ?
C32 C31 C30 111.7(5) . . ?
C31 C32 P4 110.4(4) . . ?
C38 C33 C34 118.4(7) . . ?
C38 C33 P3 123.1(6) . . ?
C34 C33 P3 118.3(6) . . ?
C33 C34 C35 121.3(9) . . ?
C34 C35 C36 118.2(9) . . ?
C37 C36 C35 120.5(9) . . ?
C36 C37 C38 120.6(9) . . ?
C33 C38 C37 121.0(8) . . ?
C40 C39 C44 117.2(7) . . ?
C40 C39 P3 124.6(6) . . ?
C44 C39 P3 118.2(6) . . ?
C39 C40 C41 121.9(9) . . ?
C42 C41 C40 120.7(10) . . ?
C41 C42 C43 120.1(9) . . ?
C42 C43 C44 119.0(9) . . ?
C39 C44 C43 121.0(8) . . ?
C50 C45 C46 117.1(7) . . ?
C50 C45 P4 119.9(6) . . ?
C46 C45 P4 122.2(6) . . ?
C45 C46 C47 122.2(8) . . ?
C48 C47 C46 118.7(9) . . ?
C49 C48 C47 120.0(9) . . ?
C48 C49 C50 121.0(10) . . ?
C45 C50 C49 121.0(9) . . ?
C52 C51 C56 117.5(7) . . ?
C52 C51 P4 120.2(6) . . ?
C56 C51 P4 121.9(6) . . ?
C51 C52 C53 121.7(8) . . ?
C54 C53 C52 120.2(8) . . ?
C53 C54 C55 119.6(8) . . ?
C54 C55 C56 120.3(9) . . ?
C55 C56 C51 120.6(8) . . ?
C58 C57 P5 114.1(5) . . ?
C59 C58 C57 115.8(6) . . ?
C58 C59 P6 112.5(5) . . ?
C61 C60 C65 117.6(8) . . ?
C61 C60 P5 118.7(6) . . ?
C65 C60 P5 123.7(6) . . ?
C62 C61 C60 122.6(8) . . ?
C63 C62 C61 118.5(9) . . ?
C64 C63 C62 121.3(10) . . ?
C63 C64 C65 120.1(10) . . ?
C60 C65 C64 119.9(9) . . ?
C67 C66 C71 117.2(8) . . ?
C67 C66 P5 120.9(6) . . ?
C71 C66 P5 121.6(6) . . ?
C66 C67 C68 121.0(10) . . ?
C69 C68 C67 120.9(11) . . ?
C70 C69 C68 118.6(11) . . ?
C69 C70 C71 121.6(10) . . ?
C66 C71 C70 120.7(9) . . ?
C73 C72 C77 117.7(7) . . ?
C73 C72 P6 121.2(5) . . ?
C77 C72 P6 121.1(6) . . ?
C74 C73 C72 121.5(7) . . ?
C75 C74 C73 121.0(8) . . ?
C74 C75 C76 118.8(8) . . ?
C75 C76 C77 121.3(8) . . ?
C72 C77 C76 119.7(8) . . ?
C83 C78 C79 117.9(8) . . ?
C83 C78 P6 124.6(7) . . ?
C79 C78 P6 117.3(7) . . ?
C78 C79 C80 121.7(10) . . ?
C81 C80 C79 118.8(11) . . ?
C80 C81 C82 120.8(12) . . ?
C83 C82 C81 118.7(11) . . ?
C78 C83 C82 122.1(10) . . ?
C85 C84 P7 116.4(5) . . ?
C86 C85 C84 117.9(6) . . ?
C85 C86 P8 117.1(5) . . ?
C92 C87 C88 118.5(7) . . ?
C92 C87 P7 118.0(6) . . ?
C88 C87 P7 123.5(6) . . ?
C87 C88 C89 119.7(9) . . ?
C90 C89 C88 121.3(10) . . ?
C89 C90 C91 119.2(9) . . ?
C90 C91 C92 121.0(9) . . ?
C87 C92 C91 120.2(8) . . ?
C94 C93 C98 118.1(8) . . ?
C94 C93 P7 117.9(7) . . ?
C98 C93 P7 123.8(7) . . ?
C93 C94 C95 119.4(9) . . ?
C96 C95 C94 121.6(11) . . ?
C95 C96 C97 120.0(12) . . ?
C96 C97 C98 119.5(12) . . ?
C93 C98 C97 121.3(10) . . ?
C104 C99 C100 118.3(7) . . ?
C104 C99 P8 123.9(6) . . ?
C100 C99 P8 117.4(6) . . ?
C99 C100 C101 121.5(9) . . ?
C102 C101 C100 118.7(10) . . ?
C101 C102 C103 120.9(10) . . ?
C102 C103 C104 119.8(9) . . ?
C99 C104 C103 120.1(8) . . ?
C106 C105 C110 118.0(7) . . ?
C106 C105 P8 125.4(6) . . ?
C110 C105 P8 116.6(6) . . ?
C105 C106 C107 120.3(9) . . ?
C108 C107 C106 120.5(10) . . ?
C109 C108 C107 119.8(9) . . ?
C108 C109 C110 120.1(9) . . ?
C109 C110 C105 121.1(9) . . ?
C112 C111 N3 180.000(2) 2_646 . ?
C112 C111 N3 0.0(3) 2_646 2_646 ?
N3 C111 N3 180.000(2) . 2_646 ?
F2 P9 F2 180.0(7) 2_566 . ?
F2 P9 F1 87.3(6) 2_566 . ?
F2 P9 F1 92.7(6) . . ?
F2 P9 F1 92.7(6) 2_566 2_566 ?
F2 P9 F1 87.3(6) . 2_566 ?
F1 P9 F1 180.000(2) . 2_566 ?
F2 P9 F3 90.3(5) 2_566 2_566 ?
F2 P9 F3 89.7(5) . 2_566 ?
F1 P9 F3 89.0(3) . 2_566 ?
F1 P9 F3 91.0(3) 2_566 2_566 ?
F2 P9 F3 89.7(5) 2_566 . ?
F2 P9 F3 90.3(5) . . ?
F1 P9 F3 91.0(3) . . ?
F1 P9 F3 89.0(3) 2_566 . ?
F3 P9 F3 180.0(5) 2_566 . ?
F9' P10 F6' 89.8(8) . . ?
F9' P10 F8' 93.8(8) . . ?
F6' P10 F8' 176.1(9) . . ?
F9' P10 F7' 178.5(9) . . ?
F6' P10 F7' 88.9(7) . . ?
F8' P10 F7' 87.5(7) . . ?
F9' P10 F4' 96.2(8) . . ?
F6' P10 F4' 91.7(7) . . ?
F8' P10 F4' 86.5(7) . . ?
F7' P10 F4' 84.6(7) . . ?
F9' P10 F5 102.0(10) . . ?
F6' P10 F5 108.0(10) . . ?
F8' P10 F5 72.6(9) . . ?
F7' P10 F5 77.7(10) . . ?
F4' P10 F5 153.0(9) . . ?
F9' P10 F8 135.7(9) . . ?
F6' P10 F8 120.6(9) . . ?
F8' P10 F8 55.6(9) . . ?
F7' P10 F8 45.8(8) . . ?
F4' P10 F8 55.3(8) . . ?
F5 P10 F8 98.1(7) . . ?
F9' P10 F9 46.9(8) . . ?
F6' P10 F9 136.0(9) . . ?
F8' P10 F9 47.4(8) . . ?
F7' P10 F9 134.5(9) . . ?
F4' P10 F9 86.9(10) . . ?
F5 P10 F9 91.1(7) . . ?
F8 P10 F9 94.1(7) . . ?
F9' P10 F5' 86.9(7) . . ?
F6' P10 F5' 88.9(7) . . ?
F8' P10 F5' 92.7(7) . . ?
F7' P10 F5' 92.4(7) . . ?
F4' P10 F5' 176.9(9) . . ?
F5 P10 F5' 24.6(9) . . ?
F8 P10 F5' 121.9(9) . . ?
F9 P10 F5' 94.8(10) . . ?
F9' P10 F7 129.0(9) . . ?
F6' P10 F7 39.9(8) . . ?
F8' P10 F7 136.7(9) . . ?
F7' P10 F7 49.6(8) . . ?
F4' P10 F7 93.6(10) . . ?
F5 P10 F7 90.3(7) . . ?
F8 P10 F7 89.5(7) . . ?
F9 P10 F7 175.8(9) . . ?
F5' P10 F7 84.9(10) . . ?
F9' P10 F4 78.2(10) . . ?
F6' P10 F4 68.9(9) . . ?
F8' P10 F4 110.5(9) . . ?
F7' P10 F4 102.0(9) . . ?
F4' P10 F4 29.3(8) . . ?
F5 P10 F4 176.9(8) . . ?
F8 P10 F4 83.7(7) . . ?
F9 P10 F4 91.2(7) . . ?
F5' P10 F4 153.0(9) . . ?
F7 P10 F4 87.2(7) . . ?
F9' P10 F6 43.9(8) . . ?
F6' P10 F6 53.9(8) . . ?
F8' P10 F6 130.0(9) . . ?
F7' P10 F6 134.6(9) . . ?
F4' P10 F6 117.5(9) . . ?
F5 P10 F6 89.3(7) . . ?
F8 P10 F6 172.1(8) . . ?
F9 P10 F6 88.3(7) . . ?
F5' P10 F6 65.2(9) . . ?
F7 P10 F6 87.8(7) . . ?
F4 P10 F6 88.7(7) . . ?
F9' F6 F6' 108.1(18) . . ?
F9' F6 P10 61.4(11) . . ?
F6' F6 P10 58.4(9) . . ?
F9' F6 F5' 90.9(14) . . ?
F6' F6 F5' 85.5(12) . . ?
P10 F6 F5' 55.7(8) . . ?
F4' F4 P10 71.7(18) . . ?
F4' F4 F6' 112(2) . . ?
P10 F4 F6' 52.6(8) . . ?
F5' F5 P10 79(2) . . ?
F5' F5 F8' 121(3) . . ?
P10 F5 F8' 52.5(8) . . ?
F6' F7 F7' 128(2) . . ?
F6' F7 P10 65.4(13) . . ?
F7' F7 P10 63.4(10) . . ?
F9' F9 F8' 126(2) . . ?
F9' F9 P10 63.0(11) . . ?
F8' F9 P10 63.8(11) . . ?
F7' F8 F8' 105.9(16) . . ?
F7' F8 F4' 103.4(16) . . ?
F8' F8 F4' 93.7(14) . . ?
F7' F8 P10 66.4(11) . . ?
F8' F8 P10 60.3(9) . . ?
F4' F8 P10 62.1(10) . . ?
F6 F9' F9 138(2) . . ?
F6 F9' P10 74.7(12) . . ?
F9 F9' P10 70.2(11) . . ?
F8 F7' F7 123.0(19) . . ?
F8 F7' P10 67.8(11) . . ?
F7 F7' P10 66.9(10) . . ?
F7 F6' F6 128(2) . . ?
F7 F6' P10 74.7(13) . . ?
F6 F6' P10 67.7(10) . . ?
F7 F6' F4 100.1(16) . . ?
F6 F6' F4 90.0(12) . . ?
P10 F6' F4 58.5(8) . . ?
F9 F8' F8 117.9(17) . . ?
F9 F8' P10 68.8(11) . . ?
F8 F8' P10 64.1(10) . . ?
F9 F8' F5 91.8(13) . . ?
F8 F8' F5 92.2(12) . . ?
P10 F8' F5 54.9(8) . . ?
F4 F4' F8 139(3) . . ?
F4 F4' P10 79.1(19) . . ?
F8 F4' P10 62.6(10) . . ?
F5 F5' P10 77(2) . . ?
F5 F5' F6 134(3) . . ?
P10 F5' F6 59.1(9) . . ?

loop_
_geom_bond_atom_site_label_1
_geom_bond_atom_site_label_2
_geom_bond_distance
_geom_bond_site_symmetry_2
_geom_bond_publ_flag
Cu1 N1 1.985(7) . ?
Cu1 P1 2.285(2) . ?
Cu1 P2 2.300(2) . ?
Cu1 P3 2.3082(19) . ?
Cu2 N2 1.972(7) . ?
Cu2 P5 2.287(2) . ?
Cu2 P6 2.289(2) . ?
Cu2 P4 2.304(2) . ?
Cu3 C2 1.964(5) . ?
Cu3 C1 1.970(6) . ?
Cu3 P8 2.274(2) . ?
Cu3 P7 2.277(2) . ?
P1 C6 1.819(7) . ?
P1 C3 1.832(7) . ?
P1 C12 1.832(7) . ?
P2 C18 1.829(8) . ?
P2 C24 1.838(7) . ?
P2 C5 1.847(6) . ?
P3 C39 1.816(7) . ?
P3 C30 1.834(6) . ?
P3 C33 1.839(7) . ?
P4 C45 1.817(7) . ?
P4 C51 1.823(7) . ?
P4 C32 1.840(7) . ?
P5 C66 1.806(7) . ?
P5 C57 1.830(6) . ?
P5 C60 1.840(8) . ?
P6 C78 1.822(8) . ?
P6 C72 1.831(7) . ?
P6 C59 1.838(7) . ?
P7 C93 1.810(8) . ?
P7 C87 1.823(7) . ?
P7 C84 1.846(7) . ?
P8 C99 1.810(7) . ?
P8 C105 1.832(7) . ?
P8 C86 1.855(8) . ?
N1 C1 1.129(8) . ?
N2 C2 1.147(8) . ?
C3 C4 1.535(10) . ?
C4 C5 1.530(10) . ?
C6 C7 1.365(10) . ?
C6 C11 1.375(11) . ?
C7 C8 1.372(12) . ?
C8 C9 1.308(15) . ?
C9 C10 1.322(14) . ?
C10 C11 1.417(14) . ?
C12 C17 1.371(10) . ?
C12 C13 1.373(10) . ?
C13 C14 1.415(12) . ?
C14 C15 1.344(14) . ?
C15 C16 1.344(13) . ?
C16 C17 1.381(11) . ?
C18 C19 1.375(12) . ?
C18 C23 1.383(11) . ?
C19 C20 1.389(14) . ?
C20 C21 1.297(16) . ?
C21 C22 1.371(17) . ?
C22 C23 1.413(14) . ?
C24 C25 1.357(11) . ?
C24 C29 1.391(12) . ?
C25 C26 1.408(14) . ?
C26 C27 1.255(14) . ?
C27 C28 1.336(15) . ?
C28 C29 1.379(12) . ?
C30 C31 1.541(9) . ?
C31 C32 1.526(8) . ?
C33 C38 1.375(10) . ?
C33 C34 1.386(10) . ?
C34 C35 1.391(11) . ?
C35 C36 1.413(14) . ?
C36 C37 1.336(13) . ?
C37 C38 1.391(11) . ?
C39 C40 1.371(10) . ?
C39 C44 1.399(10) . ?
C40 C41 1.390(12) . ?
C41 C42 1.338(13) . ?
C42 C43 1.393(13) . ?
C43 C44 1.400(10) . ?
C45 C50 1.365(10) . ?
C45 C46 1.386(10) . ?
C46 C47 1.392(10) . ?
C47 C48 1.367(12) . ?
C48 C49 1.354(13) . ?
C49 C50 1.384(11) . ?
C51 C52 1.372(9) . ?
C51 C56 1.420(10) . ?
C52 C53 1.397(10) . ?
C53 C54 1.376(12) . ?
C54 C55 1.381(12) . ?
C55 C56 1.388(11) . ?
C57 C58 1.535(10) . ?
C58 C59 1.532(10) . ?
C60 C61 1.373(10) . ?
C60 C65 1.383(10) . ?
C61 C62 1.371(11) . ?
C62 C63 1.360(13) . ?
C63 C64 1.348(14) . ?
C64 C65 1.395(12) . ?
C66 C67 1.321(11) . ?
C66 C71 1.376(10) . ?
C67 C68 1.414(14) . ?
C68 C69 1.355(15) . ?
C69 C70 1.290(14) . ?
C70 C71 1.410(13) . ?
C72 C73 1.374(10) . ?
C72 C77 1.384(10) . ?
C73 C74 1.374(10) . ?
C74 C75 1.348(11) . ?
C75 C76 1.364(12) . ?
C76 C77 1.392(11) . ?
C78 C83 1.366(11) . ?
C78 C79 1.387(10) . ?
C79 C80 1.396(13) . ?
C80 C81 1.369(15) . ?
C81 C82 1.391(15) . ?
C82 C83 1.390(13) . ?
C84 C85 1.522(10) . ?
C85 C86 1.519(11) . ?
C87 C92 1.368(10) . ?
C87 C88 1.381(11) . ?
C88 C89 1.396(13) . ?
C89 C90 1.340(14) . ?
C90 C91 1.356(13) . ?
C91 C92 1.389(11) . ?
C93 C94 1.360(10) . ?
C93 C98 1.398(12) . ?
C94 C95 1.436(12) . ?
C95 C96 1.345(15) . ?
C96 C97 1.351(15) . ?
C97 C98 1.415(14) . ?
C99 C104 1.376(10) . ?
C99 C100 1.378(10) . ?
C100 C101 1.413(12) . ?
C101 C102 1.362(16) . ?
C102 C103 1.369(14) . ?
C103 C104 1.416(12) . ?
C105 C106 1.351(11) . ?
C105 C110 1.390(10) . ?
C106 C107 1.382(13) . ?
C107 C108 1.374(14) . ?
C108 C109 1.328(13) . ?
C109 C110 1.377(11) . ?
N3 C111 1.80(2) . ?
C111 C112 1.80(2) 2_646 ?
C111 N3 1.80(2) 2_646 ?
P9 F2 1.499(9) 2_566 ?
P9 F2 1.499(9) . ?
P9 F1 1.536(6) . ?
P9 F1 1.536(6) 2_566 ?
P9 F3 1.566(5) 2_566 ?
P9 F3 1.566(5) . ?
P10 F9' 1.403(15) . ?
P10 F6' 1.419(15) . ?
P10 F8' 1.427(15) . ?
P10 F7' 1.462(15) . ?
P10 F4' 1.471(15) . ?
P10 F5 1.471(15) . ?
P10 F8 1.477(14) . ?
P10 F9 1.482(14) . ?
P10 F5' 1.484(16) . ?
P10 F7 1.504(14) . ?
P10 F4 1.521(15) . ?
P10 F6 1.542(14) . ?
F6 F9' 1.11(2) . ?
F6 F6' 1.35(2) . ?
F6 F5' 1.63(2) . ?
F4 F4' 0.76(2) . ?
F4 F6' 1.67(2) . ?
F5 F5' 0.63(2) . ?
F5 F8' 1.72(2) . ?
F7 F6' 1.00(2) . ?
F7 F7' 1.25(2) . ?
F9 F9' 1.150(19) . ?
F9 F8' 1.17(2) . ?
F8 F7' 1.14(2) . ?
F8 F8' 1.35(2) . ?
F8 F4' 1.37(2) . ?
